data_7217087
loop_
_publ_author_name
'Li, Qipeng'
'Qian, Jinjie'

_publ_section_title
;
 Multifarious zinc coordination polymers based on
 biphenyl-3,3',5,5'-tetracarboxylate and different flexibility of N-donor
 ligands
;
_journal_name_full 'RSC Advances'
_journal_paper_doi 10.1039/C4RA04505J
_journal_year 2014
_chemical_formula_sum 'C28 H22 N2 O10 Zn'
_chemical_formula_weight 611.85
_chemical_name_systematic
;
?
;
_space_group_IT_number 2
_symmetry_space_group_name_Hall '-P 1'
_symmetry_space_group_name_H-M 'P -1'
_atom_sites_solution_hydrogens geom
_atom_sites_solution_primary direct
_atom_sites_solution_secondary difmap
_audit_creation_method SHELXL-97
_cell_angle_alpha 67.634(8)
_cell_angle_beta 70.469(10)
_cell_angle_gamma 65.664(9)
_cell_formula_units_Z 2
_cell_length_a 11.4682(19)
_cell_length_b 11.555(2)
_cell_length_c 12.047(2)
_cell_measurement_temperature 298(2)
_cell_volume 1314.9(4)
_computing_structure_refinement 'SHELXL-97 (Sheldrick, 1997)'
_computing_structure_solution 'SHELXS-97 (Sheldrick, 1990)'
_diffrn_ambient_temperature 298(2)
_diffrn_measured_fraction_theta_full 0.985
_diffrn_measured_fraction_theta_max 0.985
_diffrn_radiation_monochromator graphite
_diffrn_radiation_source 'fine-focus sealed tube'
_diffrn_radiation_type MoK\a
_diffrn_radiation_wavelength 0.71073
_diffrn_reflns_av_R_equivalents 0.0284
_diffrn_reflns_av_sigmaI/netI 0.0757
_diffrn_reflns_limit_h_max 14
_diffrn_reflns_limit_h_min -12
_diffrn_reflns_limit_k_max 14
_diffrn_reflns_limit_k_min -14
_diffrn_reflns_limit_l_max 15
_diffrn_reflns_limit_l_min -15
_diffrn_reflns_number 11385
_diffrn_reflns_theta_full 27.47
_diffrn_reflns_theta_max 27.47
_diffrn_reflns_theta_min 2.02
_exptl_absorpt_coefficient_mu 0.998
_exptl_absorpt_correction_T_max 0.9901
_exptl_absorpt_correction_T_min 0.9901
_exptl_crystal_density_diffrn 1.545
_exptl_crystal_density_method 'not measured'
_exptl_crystal_F_000 628
_exptl_crystal_size_max 0.01
_exptl_crystal_size_mid 0.01
_exptl_crystal_size_min 0.01
_refine_diff_density_max 0.826
_refine_diff_density_min -0.611
_refine_diff_density_rms 0.158
_refine_ls_extinction_method none
_refine_ls_goodness_of_fit_ref 1.062
_refine_ls_hydrogen_treatment mixed
_refine_ls_matrix_type full
_refine_ls_number_parameters 370
_refine_ls_number_reflns 5920
_refine_ls_number_restraints 0
_refine_ls_restrained_S_all 1.062
_refine_ls_R_factor_all 0.0618
_refine_ls_R_factor_gt 0.0489
_refine_ls_shift/su_max 0.000
_refine_ls_shift/su_mean 0.000
_refine_ls_structure_factor_coef Fsqd
_refine_ls_weighting_details 'calc w=1/[\s^2^(Fo^2^)+(0.0911P)^2^+0.0000P] where P=(Fo^2^+2Fc^2^)/3'
_refine_ls_weighting_scheme calc
_refine_ls_wR_factor_gt 0.1491
_refine_ls_wR_factor_ref 0.1676
_reflns_number_gt 4080
_reflns_number_total 5920
_reflns_threshold_expression >2sigma(I)
_cod_data_source_file c4ra04505j2.cif
_cod_data_source_block Zn-bptc-bpe
_cod_original_sg_symbol_H-M P-1
_cod_database_code 7217087

loop_
_symmetry_equiv_pos_as_xyz
'x, y, z'
'-x, -y, -z'

loop_
_atom_site_label
_atom_site_type_symbol
_atom_site_fract_x
_atom_site_fract_y
_atom_site_fract_z
_atom_site_U_iso_or_equiv
_atom_site_adp_type
_atom_site_occupancy
_atom_site_symmetry_multiplicity
_atom_site_calc_flag
_atom_site_refinement_flags
Zn1 Zn 0.13838(4) 0.84915(4) 0.75943(4) 0.02690(16) Uani 1 1 d .
O1 O 0.1937(3) 0.7064(3) 0.6821(2) 0.0390(7) Uani 1 1 d .
O3 O 0.4148(3) 0.2274(3) 0.7068(3) 0.0561(9) Uani 1 1 d .
O6 O 0.3418(3) 0.8039(3) -0.2200(3) 0.0562(9) Uani 1 1 d .
O8 O 0.8396(3) 0.4941(4) 0.0206(3) 0.0609(10) Uani 1 1 d .
O7 O 0.7947(3) 0.5874(3) -0.1646(3) 0.0540(9) Uani 1 1 d .
O5 O 0.1823(3) 0.7922(4) -0.0637(3) 0.0612(10) Uani 1 1 d .
O4 O 0.4814(4) 0.1681(3) 0.5361(3) 0.0603(10) Uani 1 1 d .
O2 O 0.1825(5) 0.8544(3) 0.5021(3) 0.0871(16) Uani 1 1 d .
N2 N -0.0568(3) 0.8687(3) 0.8345(3) 0.0308(7) Uani 1 1 d .
N1 N 0.1184(3) 1.0467(3) 0.6769(3) 0.0330(7) Uani 1 1 d .
C1 C 0.3926(3) 0.5622(3) 0.3186(3) 0.0274(8) Uani 1 1 d .
C21 C 0.0655(6) 1.1300(5) 0.7457(4) 0.0636(16) Uani 1 1 d .
H21 H 0.0394 1.0959 0.8300 0.076 Uiso 1 1 calc R
C17 C 0.1549(5) 1.0987(4) 0.5588(4) 0.0595(15) Uani 1 1 d .
H17 H 0.1920 1.0436 0.5077 0.071 Uiso 1 1 calc R
C3 C 0.2848(3) 0.6294(4) 0.5055(3) 0.0275(8) Uani 1 1 d .
C11 C 0.6159(3) 0.5901(3) 0.0060(3) 0.0275(8) Uani 1 1 d .
C2 C 0.3172(3) 0.6593(4) 0.3788(3) 0.0288(8) Uani 1 1 d .
H2 H 0.2875 0.7469 0.3325 0.035 Uiso 1 1 calc R
C8 C 0.3497(4) 0.6728(3) 0.1056(3) 0.0294(8) Uani 1 1 d .
H8 H 0.2606 0.7031 0.1386 0.035 Uiso 1 1 calc R
C9 C 0.3937(4) 0.7034(3) -0.0213(3) 0.0292(8) Uani 1 1 d .
C7 C 0.4379(3) 0.5969(3) 0.1844(3) 0.0251(7) Uani 1 1 d .
C4 C 0.3240(3) 0.4975(4) 0.5754(3) 0.0266(8) Uani 1 1 d .
H4 H 0.3032 0.4762 0.6607 0.032 Uiso 1 1 calc R
C10 C 0.5271(4) 0.6629(3) -0.0711(3) 0.0279(8) Uani 1 1 d .
H10 H 0.5571 0.6844 -0.1558 0.034 Uiso 1 1 calc R
C6 C 0.4307(3) 0.4298(3) 0.3906(3) 0.0272(8) Uani 1 1 d .
H6 H 0.4810 0.3628 0.3527 0.033 Uiso 1 1 calc R
C12 C 0.5715(3) 0.5554(3) 0.1313(3) 0.0269(8) Uani 1 1 d .
H12 H 0.6314 0.5033 0.1818 0.032 Uiso 1 1 calc R
C16 C 0.7602(4) 0.5518(4) -0.0444(4) 0.0367(9) Uani 1 1 d .
C5 C 0.3942(3) 0.3979(4) 0.5176(3) 0.0280(8) Uani 1 1 d .
C14 C 0.4303(4) 0.2574(4) 0.5974(3) 0.0336(9) Uani 1 1 d .
C13 C 0.2145(4) 0.7396(4) 0.5653(3) 0.0344(9) Uani 1 1 d .
C15 C 0.2984(4) 0.7738(4) -0.1053(4) 0.0382(9) Uani 1 1 d .
C25 C -0.3242(4) 0.9087(4) 0.9293(4) 0.0337(9) Uani 1 1 d .
C24 C -0.2765(4) 0.9609(5) 0.8056(4) 0.0466(11) Uani 1 1 d .
H24 H -0.3335 1.0102 0.7519 0.056 Uiso 1 1 calc R
C19 C 0.0861(4) 1.3171(4) 0.5751(4) 0.0423(10) Uani 1 1 d .
C20 C 0.0474(6) 1.2628(5) 0.6995(5) 0.0707(18) Uani 1 1 d .
H20 H 0.0091 1.3165 0.7519 0.085 Uiso 1 1 calc R
C26 C -0.2345(4) 0.8362(5) 1.0020(4) 0.0446(11) Uani 1 1 d .
H26 H -0.2625 0.7993 1.0853 0.053 Uiso 1 1 calc R
C23 C -0.1448(4) 0.9392(5) 0.7635(4) 0.0430(11) Uani 1 1 d .
H23 H -0.1148 0.9756 0.6804 0.052 Uiso 1 1 calc R
C22 C 0.0655(4) 1.4639(4) 0.5194(5) 0.0514(12) Uani 1 1 d .
H22A H 0.1354 1.4774 0.4485 0.062 Uiso 1 1 calc R
H22B H 0.0682 1.4999 0.5789 0.062 Uiso 1 1 calc R
C28 C -0.4692(4) 0.9362(4) 0.9802(4) 0.0412(10) Uani 1 1 d .
H28A H -0.4838 0.8625 1.0502 0.049 Uiso 1 1 calc R
H28B H -0.5108 0.9446 0.9181 0.049 Uiso 1 1 calc R
C18 C 0.1407(6) 1.2319(5) 0.5070(5) 0.0638(15) Uani 1 1 d .
H18 H 0.1698 1.2631 0.4228 0.077 Uiso 1 1 calc R
C27 C -0.1032(4) 0.8167(4) 0.9538(4) 0.0446(11) Uani 1 1 d .
H27 H -0.0444 0.7658 1.0056 0.053 Uiso 1 1 calc R
O9 O 1.0503(3) 0.5288(4) -0.2050(3) 0.0563(9) Uani 1 1 d .
O10 O 0.5318(4) -0.0804(3) 0.6522(3) 0.0650(10) Uani 1 1 d .
H9A H 1.0786 0.5966 -0.2321 0.078 Uiso 1 1 d R
H9B H 0.9743 0.5622 -0.2243 0.078 Uiso 1 1 d R
H10A H 0.5119 -0.1304 0.7231 0.078 Uiso 1 1 d R
H10B H 0.5903 -0.1292 0.6083 0.078 Uiso 1 1 d R

loop_
_atom_site_aniso_label
_atom_site_aniso_U_11
_atom_site_aniso_U_22
_atom_site_aniso_U_33
_atom_site_aniso_U_23
_atom_site_aniso_U_13
_atom_site_aniso_U_12
Zn1 0.0254(2) 0.0246(2) 0.0285(3) -0.00913(17) -0.00736(16) -0.00333(17)
O1 0.0458(17) 0.0417(16) 0.0314(15) -0.0194(12) 0.0014(12) -0.0153(13)
O3 0.083(3) 0.0432(18) 0.0281(16) -0.0022(13) -0.0093(15) -0.0163(17)
O6 0.075(2) 0.0527(19) 0.0366(18) -0.0071(14) -0.0345(16) -0.0039(17)
O8 0.0323(17) 0.081(3) 0.046(2) -0.0078(17) -0.0093(14) -0.0048(16)
O7 0.0444(18) 0.077(2) 0.0302(16) -0.0111(15) 0.0015(13) -0.0210(17)
O5 0.045(2) 0.073(2) 0.056(2) 0.0113(17) -0.0252(15) -0.0249(17)
O4 0.102(3) 0.0288(15) 0.0386(18) -0.0110(13) -0.0164(17) -0.0082(17)
O2 0.159(4) 0.0315(18) 0.045(2) -0.0144(15) -0.023(2) -0.002(2)
N2 0.0265(16) 0.0327(16) 0.0276(16) -0.0084(13) -0.0058(12) -0.0043(13)
N1 0.0330(18) 0.0257(16) 0.0371(18) -0.0080(13) -0.0102(13) -0.0052(13)
C1 0.0271(19) 0.0288(18) 0.0265(19) -0.0078(14) -0.0073(14) -0.0081(15)
C21 0.117(5) 0.035(2) 0.040(3) -0.0102(19) -0.020(3) -0.024(3)
C17 0.084(4) 0.034(2) 0.047(3) -0.012(2) 0.001(2) -0.016(2)
C3 0.0223(18) 0.0339(19) 0.0293(19) -0.0136(15) -0.0039(13) -0.0090(15)
C11 0.0316(19) 0.0242(17) 0.0278(19) -0.0084(14) -0.0063(14) -0.0091(15)
C2 0.0286(19) 0.0261(18) 0.0296(19) -0.0081(14) -0.0085(14) -0.0047(15)
C8 0.0265(19) 0.0278(18) 0.034(2) -0.0091(15) -0.0088(14) -0.0073(15)
C9 0.036(2) 0.0247(17) 0.030(2) -0.0039(14) -0.0139(15) -0.0103(15)
C7 0.0281(19) 0.0231(16) 0.0255(18) -0.0086(13) -0.0062(13) -0.0078(14)
C4 0.0222(17) 0.0360(19) 0.0229(18) -0.0101(14) -0.0012(13) -0.0118(15)
C10 0.038(2) 0.0261(18) 0.0216(18) -0.0056(13) -0.0066(14) -0.0134(16)
C6 0.0271(19) 0.0256(17) 0.0269(18) -0.0111(14) -0.0042(14) -0.0047(14)
C12 0.0298(19) 0.0257(17) 0.0262(18) -0.0075(14) -0.0090(14) -0.0076(15)
C16 0.034(2) 0.037(2) 0.034(2) -0.0101(17) -0.0005(16) -0.0121(18)
C5 0.0255(18) 0.0319(19) 0.0278(19) -0.0096(14) -0.0051(14) -0.0097(15)
C14 0.037(2) 0.033(2) 0.028(2) -0.0053(15) -0.0053(15) -0.0136(17)
C13 0.036(2) 0.036(2) 0.032(2) -0.0153(16) -0.0038(15) -0.0097(17)
C15 0.043(3) 0.028(2) 0.052(3) -0.0040(17) -0.0259(19) -0.0142(18)
C25 0.028(2) 0.0263(19) 0.046(2) -0.0157(16) -0.0025(16) -0.0073(16)
C24 0.027(2) 0.058(3) 0.048(3) -0.009(2) -0.0151(17) -0.007(2)
C19 0.038(2) 0.028(2) 0.063(3) -0.0062(19) -0.026(2) -0.0073(18)
C20 0.124(5) 0.033(2) 0.055(3) -0.015(2) -0.028(3) -0.016(3)
C26 0.034(2) 0.055(3) 0.033(2) -0.0068(19) 0.0018(17) -0.015(2)
C23 0.034(2) 0.058(3) 0.029(2) -0.0026(18) -0.0081(16) -0.015(2)
C22 0.049(3) 0.029(2) 0.080(3) -0.006(2) -0.031(2) -0.011(2)
C28 0.027(2) 0.032(2) 0.067(3) -0.025(2) -0.0036(18) -0.0075(17)
C18 0.094(4) 0.037(3) 0.048(3) -0.004(2) -0.005(3) -0.024(3)
C27 0.035(2) 0.054(3) 0.030(2) -0.0025(18) -0.0097(16) -0.007(2)
O9 0.0433(19) 0.080(2) 0.053(2) -0.0262(17) 0.0079(14) -0.0350(18)
O10 0.102(3) 0.0376(18) 0.048(2) -0.0017(14) -0.0210(18) -0.0208(19)

loop_
_atom_type_symbol
_atom_type_description
_atom_type_scat_dispersion_real
_atom_type_scat_dispersion_imag
_atom_type_scat_source
C C 0.0033 0.0016 'International Tables Vol C Tables 4.2.6.8 and 6.1.1.4'
N N 0.0061 0.0033 'International Tables Vol C Tables 4.2.6.8 and 6.1.1.4'
O O 0.0106 0.0060 'International Tables Vol C Tables 4.2.6.8 and 6.1.1.4'
Zn Zn 0.2839 1.4301 'International Tables Vol C Tables 4.2.6.8 and 6.1.1.4'
H H 0.0000 0.0000 'International Tables Vol C Tables 4.2.6.8 and 6.1.1.4'

loop_
_geom_angle_atom_site_label_1
_geom_angle_atom_site_label_2
_geom_angle_atom_site_label_3
_geom_angle
_geom_angle_site_symmetry_1
_geom_angle_site_symmetry_3
O1 Zn1 N1 128.91(12) . .
O1 Zn1 N2 101.52(13) . .
N1 Zn1 N2 98.41(12) . .
O1 Zn1 O5 116.67(14) . 1_556
N1 Zn1 O5 108.89(14) . 1_556
N2 Zn1 O5 92.33(12) . 1_556
O1 Zn1 O6 93.26(12) . 1_556
N1 Zn1 O6 91.40(13) . 1_556
N2 Zn1 O6 150.79(12) . 1_556
O5 Zn1 O6 58.47(12) 1_556 1_556
O1 Zn1 C15 105.46(13) . 1_556
N1 Zn1 C15 103.44(13) . 1_556
N2 Zn1 C15 120.92(14) . 1_556
O5 Zn1 C15 28.64(13) 1_556 1_556
O6 Zn1 C15 29.93(12) 1_556 1_556
C13 O1 Zn1 117.0(2) . .
C15 O6 Zn1 87.3(3) . 1_554
C15 O5 Zn1 93.4(3) . 1_554
C23 N2 C27 116.6(3) . .
C23 N2 Zn1 119.7(2) . .
C27 N2 Zn1 123.8(3) . .
C17 N1 C21 116.1(4) . .
C17 N1 Zn1 124.6(3) . .
C21 N1 Zn1 119.3(3) . .
C2 C1 C6 117.9(3) . .
C2 C1 C7 121.3(3) . .
C6 C1 C7 120.7(3) . .
N1 C21 C20 123.7(4) . .
N1 C21 H21 118.1 . .
C20 C21 H21 118.1 . .
N1 C17 C18 122.8(4) . .
N1 C17 H17 118.6 . .
C18 C17 H17 118.6 . .
C2 C3 C4 119.2(3) . .
C2 C3 C13 119.5(3) . .
C4 C3 C13 121.2(3) . .
C12 C11 C10 120.1(3) . .
C12 C11 C16 118.6(3) . .
C10 C11 C16 121.3(3) . .
C3 C2 C1 121.9(3) . .
C3 C2 H2 119.0 . .
C1 C2 H2 119.0 . .
C9 C8 C7 120.9(3) . .
C9 C8 H8 119.5 . .
C7 C8 H8 119.5 . .
C10 C9 C8 119.7(3) . .
C10 C9 C15 119.4(3) . .
C8 C9 C15 120.8(4) . .
C12 C7 C8 117.9(3) . .
C12 C7 C1 120.6(3) . .
C8 C7 C1 121.5(3) . .
C5 C4 C3 120.0(3) . .
C5 C4 H4 120.0 . .
C3 C4 H4 120.0 . .
C9 C10 C11 120.0(3) . .
C9 C10 H10 120.0 . .
C11 C10 H10 120.0 . .
C5 C6 C1 120.7(3) . .
C5 C6 H6 119.6 . .
C1 C6 H6 119.6 . .
C11 C12 C7 121.3(3) . .
C11 C12 H12 119.3 . .
C7 C12 H12 119.3 . .
O8 C16 O7 122.3(4) . .
O8 C16 C11 122.7(4) . .
O7 C16 C11 115.0(4) . .
C6 C5 C4 120.1(3) . .
C6 C5 C14 122.2(3) . .
C4 C5 C14 117.7(3) . .
O3 C14 O4 122.3(4) . .
O3 C14 C5 123.7(4) . .
O4 C14 C5 113.9(3) . .
O2 C13 O1 123.3(4) . .
O2 C13 C3 119.9(4) . .
O1 C13 C3 116.7(3) . .
O5 C15 O6 120.4(4) . .
O5 C15 C9 120.2(4) . .
O6 C15 C9 119.1(4) . .
O5 C15 Zn1 58.0(2) . 1_554
O6 C15 Zn1 62.8(2) . 1_554
C9 C15 Zn1 169.2(3) . 1_554
C26 C25 C24 117.0(4) . .
C26 C25 C28 122.2(4) . .
C24 C25 C28 120.8(4) . .
C23 C24 C25 119.3(4) . .
C23 C24 H24 120.4 . .
C25 C24 H24 120.4 . .
C18 C19 C20 115.7(4) . .
C18 C19 C22 122.4(4) . .
C20 C19 C22 121.9(4) . .
C21 C20 C19 120.0(5) . .
C21 C20 H20 120.0 . .
C19 C20 H20 120.0 . .
C25 C26 C27 121.0(4) . .
C25 C26 H26 119.5 . .
C27 C26 H26 119.5 . .
N2 C23 C24 123.9(4) . .
N2 C23 H23 118.0 . .
C24 C23 H23 118.0 . .
C19 C22 C22 110.7(5) . 2_586
C19 C22 H22A 109.5 . .
C22 C22 H22A 109.5 2_586 .
C19 C22 H22B 109.5 . .
C22 C22 H22B 109.5 2_586 .
H22A C22 H22B 108.1 . .
C25 C28 C28 110.9(4) . 2_477
C25 C28 H28A 109.5 . .
C28 C28 H28A 109.5 2_477 .
C25 C28 H28B 109.5 . .
C28 C28 H28B 109.5 2_477 .
H28A C28 H28B 108.1 . .
C19 C18 C17 121.7(5) . .
C19 C18 H18 119.1 . .
C17 C18 H18 119.1 . .
N2 C27 C26 122.3(4) . .
N2 C27 H27 118.8 . .
C26 C27 H27 118.8 . .
H9A O9 H9B 103.8 . .
H10A O10 H10B 107.8 . .

loop_
_geom_bond_atom_site_label_1
_geom_bond_atom_site_label_2
_geom_bond_distance
_geom_bond_site_symmetry_2
Zn1 O1 1.975(3) .
Zn1 N1 2.061(3) .
Zn1 N2 2.065(3) .
Zn1 O5 2.146(3) 1_556
Zn1 O6 2.249(4) 1_556
Zn1 C15 2.527(4) 1_556
O1 C13 1.275(4) .
O3 C14 1.198(5) .
O6 C15 1.262(5) .
O6 Zn1 2.249(4) 1_554
O8 C16 1.211(5) .
O7 C16 1.312(5) .
O5 C15 1.213(5) .
O5 Zn1 2.146(3) 1_554
O4 C14 1.321(5) .
O2 C13 1.221(5) .
N2 C23 1.336(5) .
N2 C27 1.343(5) .
N1 C17 1.310(5) .
N1 C21 1.330(6) .
C1 C2 1.390(5) .
C1 C6 1.406(5) .
C1 C7 1.471(5) .
C21 C20 1.369(6) .
C21 H21 0.9300 .
C17 C18 1.384(6) .
C17 H17 0.9300 .
C3 C2 1.383(5) .
C3 C4 1.395(5) .
C3 C13 1.501(5) .
C11 C12 1.376(5) .
C11 C10 1.392(5) .
C11 C16 1.494(5) .
C2 H2 0.9300 .
C8 C9 1.391(5) .
C8 C7 1.404(5) .
C8 H8 0.9300 .
C9 C10 1.389(5) .
C9 C15 1.504(5) .
C7 C12 1.399(5) .
C4 C5 1.389(5) .
C4 H4 0.9300 .
C10 H10 0.9300 .
C6 C5 1.386(5) .
C6 H6 0.9300 .
C12 H12 0.9300 .
C5 C14 1.502(5) .
C15 Zn1 2.527(4) 1_554
C25 C26 1.364(6) .
C25 C24 1.388(6) .
C25 C28 1.508(5) .
C24 C23 1.369(6) .
C24 H24 0.9300 .
C19 C18 1.341(7) .
C19 C20 1.380(6) .
C19 C22 1.514(5) .
C20 H20 0.9300 .
C26 C27 1.375(6) .
C26 H26 0.9300 .
C23 H23 0.9300 .
C22 C22 1.519(8) 2_586
C22 H22A 0.9700 .
C22 H22B 0.9700 .
C28 C28 1.535(7) 2_477
C28 H28A 0.9700 .
C28 H28B 0.9700 .
C18 H18 0.9300 .
C27 H27 0.9300 .
O9 H9A 0.8777 .
O9 H9B 0.8667 .
O10 H10A 0.8480 .
O10 H10B 0.8514 .
